data_7002583
loop_
_publ_author_name
'Arbaoui, Abdessamad'
'Redshaw, Carl'
'Homden, Damien M.'
'Wright, Joseph A.'
'Elsegood, Mark R. J.'

_publ_section_title
;
 Vanadium-based imido-alkoxide pro-catalysts bearing bisphenolate
 ligands for ethylene and \e-caprolactone polymerisation
;
_journal_issue 41
_journal_name_full 'Dalton Transactions'
_journal_page_first 8911
_journal_page_last 8922
_journal_paper_doi 10.1039/b902402f
_journal_year 2009
_chemical_absolute_configuration ad
_chemical_formula_moiety 'C41 H54 F6 N O3 V'
_chemical_formula_sum 'C41 H54 F6 N O3 V'
_chemical_formula_weight 773.79
_chemical_name_common 'Compound 2'
_space_group_IT_number 4
_symmetry_cell_setting monoclinic
_symmetry_space_group_name_Hall 'P 2yb'
_symmetry_space_group_name_H-M 'P 1 21 1'
_atom_sites_solution_hydrogens geom
_atom_sites_solution_primary direct
_atom_sites_solution_secondary difmap
_cell_angle_alpha 90.00
_cell_angle_beta 91.0073(9)
_cell_angle_gamma 90.00
_cell_formula_units_Z 2
_cell_length_a 10.2039(6)
_cell_length_b 19.5337(11)
_cell_length_c 10.3267(6)
_cell_measurement_reflns_used 12813
_cell_measurement_temperature 150(2)
_cell_measurement_theta_max 30.56
_cell_measurement_theta_min 2.23
_cell_volume 2058.0(2)
_computing_cell_refinement 'Bruker SAINT'
_computing_data_collection 'Bruker APEX 2'
_computing_data_reduction 'Bruker SAINT'
_computing_molecular_graphics 'Bruker SHELXTL'
_computing_publication_material 'Bruker SHELXTL and local programs'
_computing_structure_refinement 'SHELXL-97 (Sheldrick, 2008)'
_computing_structure_solution 'SHELXS-97 (Sheldrick, 2008)'
_diffrn_ambient_temperature 150(2)
_diffrn_measured_fraction_theta_full 0.989
_diffrn_measured_fraction_theta_max 0.989
_diffrn_measurement_device_type 'Bruker APEX 2 CCD diffractometer'
_diffrn_measurement_method '\w rotation with narrow frames'
_diffrn_radiation_monochromator graphite
_diffrn_radiation_source 'fine-focus sealed tube'
_diffrn_radiation_type MoK\a
_diffrn_radiation_wavelength 0.71073
_diffrn_reflns_av_R_equivalents 0.0219
_diffrn_reflns_av_sigmaI/netI 0.0309
_diffrn_reflns_limit_h_max 14
_diffrn_reflns_limit_h_min -14
_diffrn_reflns_limit_k_max 27
_diffrn_reflns_limit_k_min -27
_diffrn_reflns_limit_l_max 14
_diffrn_reflns_limit_l_min -14
_diffrn_reflns_number 24199
_diffrn_reflns_theta_full 30.59
_diffrn_reflns_theta_max 30.59
_diffrn_reflns_theta_min 1.97
_diffrn_standards_decay_% 0
_diffrn_standards_number 0
_exptl_absorpt_coefficient_mu 0.304
_exptl_absorpt_correction_T_max 0.920
_exptl_absorpt_correction_T_min 0.784
_exptl_absorpt_correction_type multi-scan
_exptl_absorpt_process_details 'SADABS v2008/1, Sheldrick, G.M., (2008)'
_exptl_crystal_colour red
_exptl_crystal_density_diffrn 1.249
_exptl_crystal_density_method 'not measured'
_exptl_crystal_description block
_exptl_crystal_F_000 816
_exptl_crystal_size_max 0.84
_exptl_crystal_size_mid 0.35
_exptl_crystal_size_min 0.28
_refine_diff_density_max 0.548
_refine_diff_density_min -0.397
_refine_diff_density_rms 0.052
_refine_ls_abs_structure_details 'Flack H D (1983), Acta Cryst. A39, 876-881'
_refine_ls_abs_structure_Flack -0.006(13)
_refine_ls_extinction_method none
_refine_ls_goodness_of_fit_ref 1.018
_refine_ls_hydrogen_treatment constr
_refine_ls_matrix_type full
_refine_ls_number_parameters 546
_refine_ls_number_reflns 12114
_refine_ls_number_restraints 279
_refine_ls_restrained_S_all 1.044
_refine_ls_R_factor_all 0.0441
_refine_ls_R_factor_gt 0.0411
_refine_ls_shift/su_max 0.001
_refine_ls_shift/su_mean 0.000
_refine_ls_structure_factor_coef Fsqd
_refine_ls_weighting_details 'calc w=1/[\s^2^(Fo^2^)+(0.0712P)^2^+0.3491P] where P=(Fo^2^+2Fc^2^)/3'
_refine_ls_weighting_scheme calc
_refine_ls_wR_factor_gt 0.1081
_refine_ls_wR_factor_ref 0.1109
_reflns_number_gt 11384
_reflns_number_total 12114
_reflns_threshold_expression I>2\s(I)
_cod_data_source_file b902402f.txt
_cod_data_source_block 2
_cod_original_sg_symbol_H-M 'P 21'
_cod_database_code 7002583

loop_
_symmetry_equiv_pos_as_xyz
'x, y, z'
'-x, y+1/2, -z'

loop_
_atom_site_label
_atom_site_type_symbol
_atom_site_fract_x
_atom_site_fract_y
_atom_site_fract_z
_atom_site_U_iso_or_equiv
_atom_site_adp_type
_atom_site_occupancy
_atom_site_symmetry_multiplicity
_atom_site_calc_flag
_atom_site_refinement_flags
_atom_site_disorder_assembly
_atom_site_disorder_group
V1 V 0.21888(2) 0.655189(13) 0.50016(2) 0.02091(6) Uani 1 1 d . . .
O1 O 0.09965(11) 0.65589(8) 0.36960(10) 0.0288(2) Uani 1 1 d . A .
C1 C 0.06913(19) 0.67746(11) 0.24434(17) 0.0328(4) Uani 1 1 d D . .
C2 C 0.1900(3) 0.6906(2) 0.1623(3) 0.0696(9) Uani 1 1 d D A .
H2A H 0.2467 0.7242 0.2059 0.104 Uiso 1 1 calc R . .
H2B H 0.1624 0.7082 0.0773 0.104 Uiso 1 1 calc R . .
H2C H 0.2382 0.6476 0.1512 0.104 Uiso 1 1 calc R . .
C3 C -0.0097(6) 0.6211(2) 0.1802(4) 0.0745(13) Uani 0.807(7) 1 d PDU A 1
F1 F 0.0585(6) 0.56518(14) 0.1748(3) 0.1161(18) Uani 0.807(7) 1 d PDU A 1
F2 F -0.1214(4) 0.6108(3) 0.2475(5) 0.1222(19) Uani 0.807(7) 1 d PDU A 1
F3 F -0.0434(6) 0.6374(3) 0.0579(3) 0.1155(18) Uani 0.807(7) 1 d PDU A 1
C3X C -0.0566(15) 0.6347(8) 0.2243(15) 0.084(4) Uani 0.193(7) 1 d PDU A 2
F1X F -0.0423(19) 0.5673(6) 0.2330(12) 0.089(4) Uani 0.193(7) 1 d PDU A 2
F2X F -0.1529(9) 0.6640(13) 0.3081(13) 0.110(3) Uani 0.193(7) 1 d PDU A 2
F3X F -0.1068(18) 0.6447(11) 0.1033(14) 0.098(4) Uani 0.193(7) 1 d PDU A 2
C4 C -0.0032(3) 0.74658(18) 0.2522(3) 0.0631(7) Uani 1 1 d DU A .
F4 F 0.0752(4) 0.79395(11) 0.3018(3) 0.1148(10) Uani 1 1 d DU . .
F5 F -0.0462(2) 0.76807(12) 0.13638(18) 0.0851(7) Uani 1 1 d DU . .
F6 F -0.1039(3) 0.74337(19) 0.3269(2) 0.1227(11) Uani 1 1 d DU . .
N1 N 0.33508(14) 0.71291(8) 0.48250(14) 0.0251(3) Uani 1 1 d . . .
C5 C 0.43869(16) 0.75803(8) 0.47310(15) 0.0240(3) Uani 1 1 d . . .
C6 C 0.41886(17) 0.82249(9) 0.41569(17) 0.0275(3) Uani 1 1 d . . .
H6 H 0.3337 0.8360 0.3872 0.033 Uiso 1 1 calc R . .
C7 C 0.52406(17) 0.86618(9) 0.40092(19) 0.0297(3) Uani 1 1 d . . .
H7 H 0.5104 0.9097 0.3621 0.036 Uiso 1 1 calc R . .
C8 C 0.65009(17) 0.84739(10) 0.44211(19) 0.0310(4) Uani 1 1 d . . .
C9 C 0.66723(19) 0.78416(11) 0.5022(2) 0.0333(4) Uani 1 1 d . . .
H9 H 0.7521 0.7714 0.5328 0.040 Uiso 1 1 calc R . .
C10 C 0.56351(18) 0.73927(10) 0.51853(18) 0.0313(3) Uani 1 1 d . . .
H10 H 0.5771 0.6964 0.5600 0.038 Uiso 1 1 calc R . .
C11 C 0.7644(2) 0.89467(11) 0.4193(3) 0.0447(5) Uani 1 1 d . . .
H11A H 0.7887 0.8926 0.3280 0.067 Uiso 1 1 calc R . .
H11B H 0.8391 0.8805 0.4739 0.067 Uiso 1 1 calc R . .
H11C H 0.7395 0.9417 0.4413 0.067 Uiso 1 1 calc R . .
O2 O 0.30234(12) 0.57432(6) 0.50992(11) 0.0244(2) Uani 1 1 d . . .
O3 O 0.15172(11) 0.67479(6) 0.65691(11) 0.0240(2) Uani 1 1 d . . .
C12 C 0.42510(16) 0.55758(8) 0.55720(16) 0.0236(3) Uani 1 1 d . . .
C13 C 0.52390(17) 0.53435(8) 0.47552(17) 0.0256(3) Uani 1 1 d . . .
C14 C 0.64726(19) 0.52254(9) 0.5323(2) 0.0299(3) Uani 1 1 d . . .
H14 H 0.7164 0.5081 0.4782 0.036 Uiso 1 1 calc R . .
C15 C 0.67409(18) 0.53092(9) 0.6647(2) 0.0319(4) Uani 1 1 d . B .
C16 C 0.56946(19) 0.54944(9) 0.74281(18) 0.0310(4) Uani 1 1 d . . .
H16 H 0.5839 0.5531 0.8337 0.037 Uiso 1 1 calc R . .
C17 C 0.44548(18) 0.56270(8) 0.69224(16) 0.0260(3) Uani 1 1 d . . .
C18 C 0.50267(18) 0.52557(9) 0.32791(17) 0.0286(3) Uani 1 1 d . . .
C19 C 0.4985(2) 0.59709(10) 0.26655(19) 0.0371(4) Uani 1 1 d . . .
H19A H 0.4263 0.6234 0.3034 0.056 Uiso 1 1 calc R . .
H19B H 0.4848 0.5928 0.1727 0.056 Uiso 1 1 calc R . .
H19C H 0.5816 0.6207 0.2844 0.056 Uiso 1 1 calc R . .
C20 C 0.3773(2) 0.48552(11) 0.29470(19) 0.0374(4) Uani 1 1 d . . .
H20A H 0.3800 0.4410 0.3383 0.056 Uiso 1 1 calc R . .
H20B H 0.3707 0.4786 0.2008 0.056 Uiso 1 1 calc R . .
H20C H 0.3009 0.5114 0.3238 0.056 Uiso 1 1 calc R . .
C21 C 0.6160(2) 0.48629(13) 0.2660(2) 0.0425(5) Uani 1 1 d . . .
H21A H 0.6978 0.5119 0.2790 0.064 Uiso 1 1 calc R . .
H21B H 0.5981 0.4808 0.1731 0.064 Uiso 1 1 calc R . .
H21C H 0.6245 0.4411 0.3066 0.064 Uiso 1 1 calc R . .
C22 C 0.8123(2) 0.52162(11) 0.7218(2) 0.0416(5) Uani 1 1 d DU . .
C23 C 0.9127(4) 0.4987(4) 0.6209(5) 0.086(2) Uani 0.725(6) 1 d PDU B 1
H23A H 0.9109 0.5306 0.5476 0.129 Uiso 0.725(6) 1 calc PR B 1
H23B H 0.8904 0.4526 0.5901 0.129 Uiso 0.725(6) 1 calc PR B 1
H23C H 1.0006 0.4982 0.6606 0.129 Uiso 0.725(6) 1 calc PR B 1
C24 C 0.8137(4) 0.4733(3) 0.8333(6) 0.084(2) Uani 0.725(6) 1 d PDU B 1
H24A H 0.9035 0.4686 0.8673 0.126 Uiso 0.725(6) 1 calc PR B 1
H24B H 0.7812 0.4285 0.8045 0.126 Uiso 0.725(6) 1 calc PR B 1
H24C H 0.7573 0.4911 0.9014 0.126 Uiso 0.725(6) 1 calc PR B 1
C25 C 0.8602(4) 0.5930(2) 0.7672(5) 0.0651(12) Uani 0.725(6) 1 d PDU B 1
H25A H 0.8601 0.6244 0.6933 0.098 Uiso 0.725(6) 1 calc PR B 1
H25B H 0.9494 0.5891 0.8034 0.098 Uiso 0.725(6) 1 calc PR B 1
H25C H 0.8016 0.6105 0.8336 0.098 Uiso 0.725(6) 1 calc PR B 1
C23X C 0.9085(12) 0.5616(9) 0.649(2) 0.115(5) Uani 0.275(6) 1 d PDU B 2
H23D H 0.9961 0.5548 0.6874 0.172 Uiso 0.275(6) 1 calc PR B 2
H23E H 0.8855 0.6102 0.6525 0.172 Uiso 0.275(6) 1 calc PR B 2
H23F H 0.9080 0.5463 0.5586 0.172 Uiso 0.275(6) 1 calc PR B 2
C24X C 0.8491(8) 0.4443(4) 0.7140(9) 0.044(2) Uani 0.275(6) 1 d PDU B 2
H24D H 0.7871 0.4175 0.7646 0.067 Uiso 0.275(6) 1 calc PR B 2
H24E H 0.9380 0.4376 0.7491 0.067 Uiso 0.275(6) 1 calc PR B 2
H24F H 0.8453 0.4294 0.6234 0.067 Uiso 0.275(6) 1 calc PR B 2
C25X C 0.8151(13) 0.5316(9) 0.8737(11) 0.102(5) Uani 0.275(6) 1 d PDU B 2
H25D H 0.7473 0.5030 0.9124 0.154 Uiso 0.275(6) 1 calc PR B 2
H25E H 0.7985 0.5798 0.8943 0.154 Uiso 0.275(6) 1 calc PR B 2
H25F H 0.9013 0.5182 0.9087 0.154 Uiso 0.275(6) 1 calc PR B 2
C26 C 0.33169(18) 0.58347(8) 0.77828(15) 0.0257(3) Uani 1 1 d . . .
H26 H 0.2488 0.5725 0.7295 0.031 Uiso 1 1 calc R . .
C27 C 0.3301(2) 0.54178(10) 0.90534(19) 0.0372(4) Uani 1 1 d . . .
H27A H 0.3308 0.4928 0.8851 0.056 Uiso 1 1 calc R . .
H27B H 0.2509 0.5529 0.9533 0.056 Uiso 1 1 calc R . .
H27C H 0.4077 0.5532 0.9583 0.056 Uiso 1 1 calc R . .
C28 C 0.23018(16) 0.70205(8) 0.75458(15) 0.0224(3) Uani 1 1 d . . .
C29 C 0.21294(16) 0.77000(8) 0.79746(15) 0.0230(3) Uani 1 1 d . . .
C30 C 0.31086(16) 0.79609(8) 0.87970(16) 0.0240(3) Uani 1 1 d . . .
H30 H 0.3026 0.8421 0.9084 0.029 Uiso 1 1 calc R . .
C31 C 0.42010(16) 0.75882(8) 0.92234(15) 0.0241(3) Uani 1 1 d . . .
C32 C 0.42417(17) 0.68968(8) 0.88829(16) 0.0249(3) Uani 1 1 d . . .
H32 H 0.4935 0.6620 0.9215 0.030 Uiso 1 1 calc R . .
C33 C 0.32957(15) 0.66012(9) 0.80705(13) 0.0238(3) Uani 1 1 d . . .
C34 C 0.09468(16) 0.81412(9) 0.75569(17) 0.0264(3) Uani 1 1 d . . .
C35 C -0.03287(18) 0.77366(11) 0.7675(2) 0.0366(4) Uani 1 1 d . . .
H35A H -0.0397 0.7557 0.8558 0.055 Uiso 1 1 calc R . .
H35B H -0.0331 0.7355 0.7058 0.055 Uiso 1 1 calc R . .
H35C H -0.1075 0.8038 0.7486 0.055 Uiso 1 1 calc R . .
C36 C 0.1114(2) 0.83813(11) 0.61522(19) 0.0362(4) Uani 1 1 d . . .
H36A H 0.1097 0.7984 0.5573 0.054 Uiso 1 1 calc R . .
H36B H 0.1954 0.8620 0.6075 0.054 Uiso 1 1 calc R . .
H36C H 0.0397 0.8693 0.5913 0.054 Uiso 1 1 calc R . .
C37 C 0.0819(2) 0.87786(10) 0.8418(2) 0.0366(4) Uani 1 1 d . . .
H37A H 0.0037 0.9038 0.8151 0.055 Uiso 1 1 calc R . .
H37B H 0.1598 0.9067 0.8327 0.055 Uiso 1 1 calc R . .
H37C H 0.0739 0.8637 0.9323 0.055 Uiso 1 1 calc R . .
C38 C 0.53371(17) 0.79192(9) 0.99763(17) 0.0275(3) Uani 1 1 d . . .
C39 C 0.6480(2) 0.80035(15) 0.9048(3) 0.0503(6) Uani 1 1 d . . .
H39A H 0.6741 0.7554 0.8721 0.075 Uiso 1 1 calc R . .
H39B H 0.7224 0.8215 0.9508 0.075 Uiso 1 1 calc R . .
H39C H 0.6207 0.8296 0.8320 0.075 Uiso 1 1 calc R . .
C40 C 0.4979(2) 0.86240(10) 1.0513(2) 0.0413(5) Uani 1 1 d . . .
H40A H 0.4830 0.8944 0.9794 0.062 Uiso 1 1 calc R . .
H40B H 0.5699 0.8793 1.1068 0.062 Uiso 1 1 calc R . .
H40C H 0.4181 0.8587 1.1022 0.062 Uiso 1 1 calc R . .
C41 C 0.5780(2) 0.74734(10) 1.1125(2) 0.0358(4) Uani 1 1 d . . .
H41A H 0.5031 0.7382 1.1680 0.054 Uiso 1 1 calc R . .
H41B H 0.6463 0.7714 1.1626 0.054 Uiso 1 1 calc R . .
H41C H 0.6130 0.7039 1.0804 0.054 Uiso 1 1 calc R . .

loop_
_atom_site_aniso_label
_atom_site_aniso_U_11
_atom_site_aniso_U_22
_atom_site_aniso_U_33
_atom_site_aniso_U_23
_atom_site_aniso_U_13
_atom_site_aniso_U_12
V1 0.02140(10) 0.02135(11) 0.01994(10) -0.00116(9) -0.00104(7) -0.00026(10)
O1 0.0271(5) 0.0359(6) 0.0233(5) -0.0012(6) -0.0043(4) -0.0023(6)
C1 0.0314(8) 0.0424(10) 0.0244(7) -0.0017(6) -0.0055(6) 0.0052(7)
C2 0.0514(14) 0.117(3) 0.0405(12) 0.0244(15) 0.0085(11) 0.0200(16)
C3 0.112(3) 0.067(2) 0.0426(19) -0.0033(15) -0.0346(19) -0.039(2)
F1 0.236(5) 0.0456(13) 0.0659(18) -0.0200(12) -0.030(3) -0.0118(19)
F2 0.087(2) 0.150(4) 0.128(3) 0.032(3) -0.042(2) -0.081(3)
F3 0.179(5) 0.117(3) 0.0483(15) -0.0026(18) -0.061(2) -0.043(3)
C3X 0.098(9) 0.103(6) 0.051(7) 0.028(5) -0.019(6) 0.019(8)
F1X 0.152(11) 0.067(4) 0.048(6) -0.001(4) -0.030(6) -0.069(5)
F2X 0.037(4) 0.209(6) 0.083(6) 0.040(7) -0.002(4) 0.021(5)
F3X 0.117(10) 0.112(9) 0.061(6) 0.001(7) -0.061(6) -0.038(9)
C4 0.0761(18) 0.0715(18) 0.0414(12) 0.0053(12) -0.0122(12) 0.0287(14)
F4 0.206(3) 0.0473(10) 0.0883(15) -0.0078(10) -0.0644(17) 0.0167(14)
F5 0.1046(16) 0.0969(15) 0.0529(10) 0.0144(10) -0.0224(10) 0.0476(13)
F6 0.1115(17) 0.179(3) 0.0791(14) 0.0198(17) 0.0304(14) 0.0992(18)
N1 0.0253(6) 0.0252(6) 0.0248(6) -0.0006(5) 0.0006(5) -0.0003(5)
C5 0.0245(7) 0.0250(7) 0.0224(7) -0.0027(5) 0.0019(5) -0.0015(6)
C6 0.0251(7) 0.0245(7) 0.0328(8) -0.0020(6) 0.0013(6) 0.0009(6)
C7 0.0293(8) 0.0217(7) 0.0380(9) -0.0029(6) 0.0034(7) -0.0008(6)
C8 0.0253(8) 0.0276(8) 0.0403(9) -0.0082(7) 0.0039(7) -0.0025(6)
C9 0.0231(8) 0.0357(9) 0.0410(10) -0.0024(7) -0.0031(7) 0.0021(7)
C10 0.0289(8) 0.0315(8) 0.0333(8) 0.0025(7) -0.0042(7) 0.0005(7)
C11 0.0291(9) 0.0326(10) 0.0728(16) -0.0069(9) 0.0076(9) -0.0077(7)
O2 0.0277(5) 0.0217(5) 0.0238(5) -0.0019(4) -0.0019(4) 0.0012(4)
O3 0.0250(5) 0.0248(5) 0.0221(5) -0.0022(4) 0.0002(4) -0.0010(4)
C12 0.0286(7) 0.0168(6) 0.0253(7) -0.0009(5) -0.0015(6) 0.0000(5)
C13 0.0292(8) 0.0192(7) 0.0284(7) -0.0024(5) -0.0001(6) -0.0005(6)
C14 0.0287(8) 0.0244(8) 0.0364(9) -0.0051(6) 0.0004(7) 0.0005(6)
C15 0.0305(8) 0.0229(8) 0.0420(10) -0.0073(7) -0.0097(7) 0.0023(6)
C16 0.0373(9) 0.0245(8) 0.0310(8) -0.0055(6) -0.0088(7) 0.0033(6)
C17 0.0332(8) 0.0196(7) 0.0250(7) -0.0014(5) -0.0028(6) 0.0018(6)
C18 0.0347(8) 0.0260(7) 0.0253(7) -0.0030(6) 0.0027(6) 0.0038(6)
C19 0.0533(11) 0.0305(9) 0.0276(8) 0.0026(7) 0.0048(8) 0.0040(8)
C20 0.0438(10) 0.0405(10) 0.0278(8) -0.0116(7) -0.0011(7) -0.0055(8)
C21 0.0456(11) 0.0446(11) 0.0377(10) -0.0110(8) 0.0077(9) 0.0110(9)
C22 0.0329(9) 0.0368(10) 0.0545(12) -0.0136(9) -0.0153(8) 0.0042(8)
C23 0.0361(18) 0.147(5) 0.074(3) -0.056(3) -0.0180(16) 0.029(2)
C24 0.045(2) 0.094(4) 0.111(4) 0.056(3) -0.028(2) -0.006(2)
C25 0.0386(17) 0.057(2) 0.099(3) -0.029(2) -0.0148(18) -0.0110(15)
C23X 0.055(6) 0.091(9) 0.196(11) 0.061(10) -0.045(7) -0.045(7)
C24X 0.033(4) 0.042(3) 0.058(5) -0.006(3) -0.021(3) 0.010(3)
C25X 0.077(7) 0.143(12) 0.085(4) -0.077(6) -0.055(5) 0.060(7)
C26 0.0360(8) 0.0200(7) 0.0211(7) -0.0002(5) 0.0006(6) 0.0007(6)
C27 0.0620(13) 0.0231(8) 0.0267(8) 0.0050(6) 0.0030(8) 0.0035(8)
C28 0.0250(7) 0.0222(7) 0.0202(6) -0.0006(5) 0.0022(5) -0.0013(5)
C29 0.0244(7) 0.0234(7) 0.0214(6) -0.0006(5) 0.0033(5) 0.0009(5)
C30 0.0271(7) 0.0200(7) 0.0249(7) -0.0013(5) 0.0028(6) -0.0015(6)
C31 0.0271(7) 0.0240(7) 0.0211(6) 0.0005(5) -0.0002(5) -0.0012(6)
C32 0.0280(7) 0.0234(7) 0.0231(7) 0.0012(5) -0.0013(6) 0.0019(6)
C33 0.0308(6) 0.0205(6) 0.0201(6) -0.0009(6) 0.0017(5) 0.0005(6)
C34 0.0246(7) 0.0261(7) 0.0286(7) -0.0013(6) 0.0007(6) 0.0020(6)
C35 0.0244(8) 0.0373(10) 0.0482(11) -0.0030(8) 0.0035(7) -0.0005(7)
C36 0.0375(9) 0.0388(10) 0.0324(9) 0.0074(7) 0.0003(7) 0.0091(8)
C37 0.0353(9) 0.0303(9) 0.0441(10) -0.0082(8) -0.0004(8) 0.0091(7)
C38 0.0289(7) 0.0253(7) 0.0282(7) 0.0010(6) -0.0031(6) -0.0035(6)
C39 0.0391(11) 0.0626(15) 0.0493(12) -0.0033(11) 0.0066(9) -0.0193(11)
C40 0.0499(11) 0.0266(9) 0.0469(11) -0.0050(8) -0.0182(9) -0.0012(8)
C41 0.0422(10) 0.0285(8) 0.0364(9) 0.0003(7) -0.0118(8) -0.0014(7)

loop_
_atom_type_symbol
_atom_type_description
_atom_type_scat_dispersion_real
_atom_type_scat_dispersion_imag
_atom_type_scat_source
C C 0.0033 0.0016 'International Tables Vol C Tables 4.2.6.8 and 6.1.1.4'
H H 0.0000 0.0000 'International Tables Vol C Tables 4.2.6.8 and 6.1.1.4'
N N 0.0061 0.0033 'International Tables Vol C Tables 4.2.6.8 and 6.1.1.4'
O O 0.0106 0.0060 'International Tables Vol C Tables 4.2.6.8 and 6.1.1.4'
F F 0.0171 0.0103 'International Tables Vol C Tables 4.2.6.8 and 6.1.1.4'
V V 0.3005 0.5294 'International Tables Vol C Tables 4.2.6.8 and 6.1.1.4'

loop_
_geom_angle_atom_site_label_1
_geom_angle_atom_site_label_2
_geom_angle_atom_site_label_3
_geom_angle
_geom_angle_site_symmetry_1
_geom_angle_site_symmetry_3
_geom_angle_publ_flag
N1 V1 O2 105.45(7) . . ?
N1 V1 O1 112.94(7) . . ?
O2 V1 O1 111.23(7) . . ?
N1 V1 O3 103.81(6) . . ?
O2 V1 O3 108.81(5) . . ?
O1 V1 O3 114.00(5) . . ?
C1 O1 V1 146.77(12) . . ?
O1 C1 C3 107.2(2) . . ?
O1 C1 C2 113.33(17) . . ?
C3 C1 C2 107.9(3) . . ?
O1 C1 C3X 97.6(5) . . ?
C2 C1 C3X 133.9(7) . . ?
O1 C1 C4 108.42(17) . . ?
C3 C1 C4 114.2(3) . . ?
C2 C1 C4 105.9(2) . . ?
C3X C1 C4 94.8(6) . . ?
F1 C3 F3 106.8(4) . . ?
F1 C3 F2 110.7(4) . . ?
F3 C3 F2 108.2(4) . . ?
F1 C3 C1 110.5(4) . . ?
F3 C3 C1 111.4(4) . . ?
F2 C3 C1 109.1(4) . . ?
F1X C3X F3X 104.1(14) . . ?
F1X C3X F2X 115.3(15) . . ?
F3X C3X F2X 104.2(13) . . ?
F1X C3X C1 116.0(11) . . ?
F3X C3X C1 110.2(12) . . ?
F2X C3X C1 106.3(11) . . ?
C3X F2X F6 103.7(10) . . ?
F6 C4 F4 106.5(3) . . ?
F6 C4 F5 107.3(3) . . ?
F4 C4 F5 108.3(3) . . ?
F6 C4 C1 112.0(3) . . ?
F4 C4 C1 110.3(2) . . ?
F5 C4 C1 112.2(2) . . ?
C4 F6 F2X 102.6(4) . . ?
C5 N1 V1 175.63(13) . . ?
N1 C5 C10 120.20(16) . . ?
N1 C5 C6 119.79(15) . . ?
C10 C5 C6 120.00(16) . . ?
C7 C6 C5 119.59(16) . . ?
C6 C7 C8 121.12(17) . . ?
C9 C8 C7 118.48(17) . . ?
C9 C8 C11 121.41(18) . . ?
C7 C8 C11 120.11(18) . . ?
C10 C9 C8 121.67(17) . . ?
C9 C10 C5 119.08(17) . . ?
C12 O2 V1 131.04(10) . . ?
C28 O3 V1 120.68(10) . . ?
O2 C12 C13 121.57(15) . . ?
O2 C12 C17 116.85(15) . . ?
C13 C12 C17 121.54(16) . . ?
C14 C13 C12 116.93(16) . . ?
C14 C13 C18 120.32(15) . . ?
C12 C13 C18 122.67(15) . . ?
C13 C14 C15 123.33(17) . . ?
C16 C15 C14 117.13(16) . . ?
C16 C15 C22 121.15(18) . . ?
C14 C15 C22 121.71(18) . . ?
C17 C16 C15 122.23(17) . . ?
C16 C17 C12 118.53(16) . . ?
C16 C17 C26 121.91(15) . . ?
C12 C17 C26 119.55(15) . . ?
C20 C18 C19 110.80(17) . . ?
C20 C18 C21 106.46(16) . . ?
C19 C18 C21 107.38(17) . . ?
C20 C18 C13 112.28(15) . . ?
C19 C18 C13 107.99(14) . . ?
C21 C18 C13 111.84(16) . . ?
C23X C22 C24 137.3(6) . . ?
C23X C22 C15 111.0(6) . . ?
C24 C22 C15 111.7(2) . . ?
C23X C22 C23 49.5(9) . . ?
C24 C22 C23 110.0(4) . . ?
C15 C22 C23 113.1(2) . . ?
C23X C22 C25 57.8(9) . . ?
C24 C22 C25 109.8(4) . . ?
C15 C22 C25 107.1(2) . . ?
C23 C22 C25 104.9(3) . . ?
C23X C22 C24X 108.9(9) . . ?
C24 C22 C24X 55.0(5) . . ?
C15 C22 C24X 108.4(3) . . ?
C23 C22 C24X 61.3(5) . . ?
C25 C22 C24X 144.4(4) . . ?
C23X C22 C25X 116.2(10) . . ?
C24 C22 C25X 46.4(7) . . ?
C15 C22 C25X 111.6(5) . . ?
C23 C22 C25X 135.0(5) . . ?
C25 C22 C25X 65.7(7) . . ?
C24X C22 C25X 99.8(7) . . ?
C33 C26 C17 112.75(14) . . ?
C33 C26 C27 110.57(13) . . ?
C17 C26 C27 111.89(15) . . ?
O3 C28 C33 117.48(14) . . ?
O3 C28 C29 121.14(14) . . ?
C33 C28 C29 121.36(15) . . ?
C30 C29 C28 116.26(15) . . ?
C30 C29 C34 121.03(14) . . ?
C28 C29 C34 122.71(14) . . ?
C31 C30 C29 124.08(15) . . ?
C30 C31 C32 116.87(15) . . ?
C30 C31 C38 122.29(15) . . ?
C32 C31 C38 120.78(15) . . ?
C33 C32 C31 121.95(15) . . ?
C32 C33 C28 118.59(15) . . ?
C32 C33 C26 120.78(15) . . ?
C28 C33 C26 120.62(14) . . ?
C35 C34 C37 106.94(15) . . ?
C35 C34 C36 109.98(16) . . ?
C37 C34 C36 108.10(16) . . ?
C35 C34 C29 110.64(14) . . ?
C37 C34 C29 111.47(14) . . ?
C36 C34 C29 109.65(14) . . ?
C31 C38 C40 112.42(15) . . ?
C31 C38 C39 107.84(15) . . ?
C40 C38 C39 108.61(18) . . ?
C31 C38 C41 111.35(14) . . ?
C40 C38 C41 107.42(16) . . ?
C39 C38 C41 109.15(18) . . ?

loop_
_geom_bond_atom_site_label_1
_geom_bond_atom_site_label_2
_geom_bond_distance
_geom_bond_site_symmetry_2
_geom_bond_publ_flag
V1 N1 1.6487(15) . ?
V1 O2 1.7966(12) . ?
V1 O1 1.8001(11) . ?
V1 O3 1.8097(12) . ?
O1 C1 1.391(2) . ?
C1 C3 1.510(4) . ?
C1 C2 1.530(3) . ?
C1 C3X 1.541(15) . ?
C1 C4 1.542(4) . ?
C3 F1 1.296(6) . ?
C3 F3 1.342(5) . ?
C3 F2 1.361(7) . ?
C3X F1X 1.328(13) . ?
C3X F3X 1.357(13) . ?
C3X F2X 1.439(15) . ?
C4 F6 1.297(4) . ?
C4 F4 1.320(4) . ?
C4 F5 1.334(3) . ?
N1 C5 1.381(2) . ?
C5 C10 1.398(2) . ?
C5 C6 1.405(2) . ?
C6 C7 1.382(2) . ?
C7 C8 1.397(3) . ?
C8 C9 1.392(3) . ?
C8 C11 1.509(3) . ?
C9 C10 1.387(3) . ?
O2 C12 1.376(2) . ?
O3 C28 1.3833(19) . ?
C12 C13 1.401(2) . ?
C12 C17 1.410(2) . ?
C13 C14 1.398(3) . ?
C13 C18 1.545(2) . ?
C14 C15 1.400(3) . ?
C15 C16 1.397(3) . ?
C15 C22 1.530(3) . ?
C16 C17 1.385(3) . ?
C17 C26 1.529(2) . ?
C18 C20 1.534(3) . ?
C18 C19 1.534(3) . ?
C18 C21 1.537(3) . ?
C22 C23X 1.471(11) . ?
C22 C24 1.488(5) . ?
C22 C23 1.541(5) . ?
C22 C25 1.547(4) . ?
C22 C24X 1.558(8) . ?
C22 C25X 1.581(10) . ?
C26 C33 1.527(2) . ?
C26 C27 1.545(2) . ?
C28 C33 1.405(2) . ?
C28 C29 1.411(2) . ?
C29 C30 1.396(2) . ?
C29 C34 1.538(2) . ?
C30 C31 1.396(2) . ?
C31 C32 1.396(2) . ?
C31 C38 1.528(2) . ?
C32 C33 1.393(2) . ?
C34 C35 1.529(3) . ?
C34 C37 1.537(3) . ?
C34 C36 1.537(3) . ?
C38 C40 1.531(3) . ?
C38 C39 1.532(3) . ?
C38 C41 1.533(3) . ?

loop_
_geom_torsion_atom_site_label_1
_geom_torsion_atom_site_label_2
_geom_torsion_atom_site_label_3
_geom_torsion_atom_site_label_4
_geom_torsion
_geom_torsion_site_symmetry_1
_geom_torsion_site_symmetry_2
_geom_torsion_site_symmetry_3
_geom_torsion_site_symmetry_4
_geom_torsion_publ_flag
N1 V1 O1 C1 15.5(3) . . . . ?
O2 V1 O1 C1 -102.9(2) . . . . ?
O3 V1 O1 C1 133.7(2) . . . . ?
V1 O1 C1 C3 143.9(3) . . . . ?
V1 O1 C1 C2 25.0(4) . . . . ?
V1 O1 C1 C3X 170.0(7) . . . . ?
V1 O1 C1 C4 -92.3(3) . . . . ?
O1 C1 C3 F1 -61.2(4) . . . . ?
C2 C1 C3 F1 61.2(4) . . . . ?
C3X C1 C3 F1 -133.8(13) . . . . ?
C4 C1 C3 F1 178.7(3) . . . . ?
O1 C1 C3 F3 -179.8(4) . . . . ?
C2 C1 C3 F3 -57.4(5) . . . . ?
C3X C1 C3 F3 107.6(14) . . . . ?
C4 C1 C3 F3 60.1(5) . . . . ?
O1 C1 C3 F2 60.8(4) . . . . ?
C2 C1 C3 F2 -176.8(3) . . . . ?
C3X C1 C3 F2 -11.9(11) . . . . ?
C4 C1 C3 F2 -59.4(4) . . . . ?
O1 C1 C3X F1X -60.1(12) . . . . ?
C3 C1 C3X F1X 53.0(12) . . . . ?
C2 C1 C3X F1X 73.0(14) . . . . ?
C4 C1 C3X F1X -169.4(11) . . . . ?
O1 C1 C3X F3X -178.1(12) . . . . ?
C3 C1 C3X F3X -65.0(16) . . . . ?
C2 C1 C3X F3X -45.0(16) . . . . ?
C4 C1 C3X F3X 72.6(13) . . . . ?
O1 C1 C3X F2X 69.6(9) . . . . ?
C3 C1 C3X F2X -177.3(19) . . . . ?
C2 C1 C3X F2X -157.3(8) . . . . ?
C4 C1 C3X F2X -39.8(9) . . . . ?
F1X C3X F2X F6 155.0(11) . . . . ?
F3X C3X F2X F6 -91.5(13) . . . . ?
C1 C3X F2X F6 25.0(10) . . . . ?
O1 C1 C4 F6 -53.8(3) . . . . ?
C3 C1 C4 F6 65.6(4) . . . . ?
C2 C1 C4 F6 -175.8(3) . . . . ?
C3X C1 C4 F6 45.9(6) . . . . ?
O1 C1 C4 F4 64.6(3) . . . . ?
C3 C1 C4 F4 -176.0(3) . . . . ?
C2 C1 C4 F4 -57.4(3) . . . . ?
C3X C1 C4 F4 164.2(6) . . . . ?
O1 C1 C4 F5 -174.6(3) . . . . ?
C3 C1 C4 F5 -55.1(4) . . . . ?
C2 C1 C4 F5 63.5(3) . . . . ?
C3X C1 C4 F5 -74.9(6) . . . . ?
F4 C4 F6 F2X -152.2(5) . . . . ?
F5 C4 F6 F2X 92.0(5) . . . . ?
C1 C4 F6 F2X -31.6(5) . . . . ?
C3X F2X F6 C4 3.4(8) . . . . ?
N1 C5 C6 C7 -176.93(16) . . . . ?
C10 C5 C6 C7 2.0(2) . . . . ?
C5 C6 C7 C8 0.0(3) . . . . ?
C6 C7 C8 C9 -1.9(3) . . . . ?
C6 C7 C8 C11 177.19(19) . . . . ?
C7 C8 C9 C10 1.8(3) . . . . ?
C11 C8 C9 C10 -177.3(2) . . . . ?
C8 C9 C10 C5 0.2(3) . . . . ?
N1 C5 C10 C9 176.85(17) . . . . ?
C6 C5 C10 C9 -2.1(3) . . . . ?
N1 V1 O2 C12 30.69(15) . . . . ?
O1 V1 O2 C12 153.46(13) . . . . ?
O3 V1 O2 C12 -80.15(14) . . . . ?
N1 V1 O3 C28 -31.45(13) . . . . ?
O2 V1 O3 C28 80.49(12) . . . . ?
O1 V1 O3 C28 -154.73(11) . . . . ?
V1 O2 C12 C13 -113.15(15) . . . . ?
V1 O2 C12 C17 68.92(19) . . . . ?
O2 C12 C13 C14 176.39(15) . . . . ?
C17 C12 C13 C14 -5.8(2) . . . . ?
O2 C12 C13 C18 -0.2(2) . . . . ?
C17 C12 C13 C18 177.59(15) . . . . ?
C12 C13 C14 C15 1.9(3) . . . . ?
C18 C13 C14 C15 178.60(17) . . . . ?
C13 C14 C15 C16 2.6(3) . . . . ?
C13 C14 C15 C22 -176.29(18) . . . . ?
C14 C15 C16 C17 -3.4(3) . . . . ?
C22 C15 C16 C17 175.51(18) . . . . ?
C15 C16 C17 C12 -0.3(3) . . . . ?
C15 C16 C17 C26 -179.53(16) . . . . ?
O2 C12 C17 C16 -176.97(15) . . . . ?
C13 C12 C17 C16 5.1(2) . . . . ?
O2 C12 C17 C26 2.3(2) . . . . ?
C13 C12 C17 C26 -175.68(14) . . . . ?
C14 C13 C18 C20 134.48(18) . . . . ?
C12 C13 C18 C20 -49.0(2) . . . . ?
C14 C13 C18 C19 -103.08(19) . . . . ?
C12 C13 C18 C19 73.4(2) . . . . ?
C14 C13 C18 C21 14.9(2) . . . . ?
C12 C13 C18 C21 -168.62(17) . . . . ?
C16 C15 C22 C23X -128.4(10) . . . . ?
C14 C15 C22 C23X 50.5(10) . . . . ?
C16 C15 C22 C24 53.2(4) . . . . ?
C14 C15 C22 C24 -128.0(4) . . . . ?
C16 C15 C22 C23 177.9(4) . . . . ?
C14 C15 C22 C23 -3.3(4) . . . . ?
C16 C15 C22 C25 -67.0(3) . . . . ?
C14 C15 C22 C25 111.8(3) . . . . ?
C16 C15 C22 C24X 112.0(4) . . . . ?
C14 C15 C22 C24X -69.2(5) . . . . ?
C16 C15 C22 C25X 3.0(8) . . . . ?
C14 C15 C22 C25X -178.2(8) . . . . ?
C16 C17 C26 C33 84.26(19) . . . . ?
C12 C17 C26 C33 -94.94(18) . . . . ?
C16 C17 C26 C27 -41.1(2) . . . . ?
C12 C17 C26 C27 139.67(17) . . . . ?
V1 O3 C28 C33 -67.18(16) . . . . ?
V1 O3 C28 C29 111.27(14) . . . . ?
O3 C28 C29 C30 -169.23(14) . . . . ?
C33 C28 C29 C30 9.2(2) . . . . ?
O3 C28 C29 C34 9.9(2) . . . . ?
C33 C28 C29 C34 -171.66(14) . . . . ?
C28 C29 C30 C31 -1.4(2) . . . . ?
C34 C29 C30 C31 179.43(15) . . . . ?
C29 C30 C31 C32 -5.5(2) . . . . ?
C29 C30 C31 C38 171.80(16) . . . . ?
C30 C31 C32 C33 5.0(2) . . . . ?
C38 C31 C32 C33 -172.36(15) . . . . ?
C31 C32 C33 C28 2.3(2) . . . . ?
C31 C32 C33 C26 -176.13(15) . . . . ?
O3 C28 C33 C32 168.71(14) . . . . ?
C29 C28 C33 C32 -9.7(2) . . . . ?
O3 C28 C33 C26 -12.8(2) . . . . ?
C29 C28 C33 C26 168.73(14) . . . . ?
C17 C26 C33 C32 -70.60(19) . . . . ?
C27 C26 C33 C32 55.5(2) . . . . ?
C17 C26 C33 C28 110.97(17) . . . . ?
C27 C26 C33 C28 -122.92(17) . . . . ?
C30 C29 C34 C35 -134.22(17) . . . . ?
C28 C29 C34 C35 46.6(2) . . . . ?
C30 C29 C34 C37 -15.4(2) . . . . ?
C28 C29 C34 C37 165.51(16) . . . . ?
C30 C29 C34 C36 104.31(18) . . . . ?
C28 C29 C34 C36 -74.8(2) . . . . ?
C30 C31 C38 C40 15.6(2) . . . . ?
C32 C31 C38 C40 -167.13(17) . . . . ?
C30 C31 C38 C39 -104.1(2) . . . . ?
C32 C31 C38 C39 73.2(2) . . . . ?
C30 C31 C38 C41 136.23(17) . . . . ?
C32 C31 C38 C41 -46.5(2) . . . . ?
